data_1557722
loop_
_publ_author_name
'Weder, Nicola'
'Probst, Benjamin'
'S\'every, Laurent'
'Fern\'andez-Ter\'an, Ricardo J.'
'Beckord, Jan'
'Blacque, Olivier'
'Tilley, S. David'
'Hamm, Peter'
'Osterwalder, J\"urg'
'Alberto, Roger'

_publ_section_title
;
 Mechanistic insights into photocatalysis and over two days of stable H2
 generation in electrocatalysis by a molecular cobalt catalyst immobilized
 on TiO2
;
_journal_issue 8
_journal_name_full 'Catalysis Science &amp; Technology'
_journal_page_first 2549
_journal_page_last 2560
_journal_paper_doi 10.1039/D0CY00330A
_journal_volume 10
_journal_year 2020
_chemical_formula_moiety 'C36 H46 N4 O6 P2'
_chemical_formula_sum 'C36 H46 N4 O6 P2'
_chemical_formula_weight 692.71
_space_group_crystal_system triclinic
_space_group_IT_number 2
_space_group_name_Hall '-P 1'
_space_group_name_H-M_alt 'P -1'
_atom_sites_solution_hydrogens geom
_atom_sites_solution_primary dual
_audit_creation_date 2018-10-18
_audit_creation_method
;
Olex2 1.2
(compiled 2018.05.29 svn.r3508 for OlexSys, GUI svn.r5506)
;
_audit_update_record
;
2019-10-08 deposited with the CCDC.	2020-03-16 downloaded from the CCDC.
;
_cell_angle_alpha 96.9776(19)
_cell_angle_beta 99.2858(19)
_cell_angle_gamma 104.161(2)
_cell_formula_units_Z 2
_cell_length_a 9.4370(2)
_cell_length_b 10.4908(3)
_cell_length_c 18.5143(4)
_cell_measurement_reflns_used 19683
_cell_measurement_temperature 160(1)
_cell_measurement_theta_max 32.6700
_cell_measurement_theta_min 2.5450
_cell_volume 1728.97(8)
_computing_cell_refinement 'CrysAlisPro 1.171.39.46 (Rigaku OD, 2018)'
_computing_data_collection 'CrysAlisPro 1.171.39.46 (Rigaku OD, 2018)'
_computing_data_reduction 'CrysAlisPro 1.171.39.46 (Rigaku OD, 2018)'
_computing_molecular_graphics 'Olex2 (Dolomanov et al., 2009)'
_computing_publication_material 'Olex2 (Dolomanov et al., 2009)'
_computing_structure_refinement 'ShelXL (Sheldrick, 2015b)'
_computing_structure_solution 'ShelXT (Sheldrick, 2015a)'
_diffrn_ambient_environment N~2~
_diffrn_ambient_temperature 160(1)
_diffrn_detector 'CCD plate'
_diffrn_detector_area_resol_mean 10.4498
_diffrn_detector_type Ruby
_diffrn_measured_fraction_theta_full 0.998
_diffrn_measured_fraction_theta_max 0.998
_diffrn_measurement_details
;
List of Runs (angles in degrees, time in seconds):

  # Type    Start    End  Width  t~exp~   \w     \q     \k     \f   Frames
#--------------------------------------------------------------------------
  1  \w    -44.00  52.00   0.60   15.00    --  -17.65  57.00 -60.00  160
  2  \w    -25.00  21.20   0.60   15.00    --  -17.65 -99.00-150.00   77
  3  \w    -25.00  21.20   0.60   15.00    --  -17.65 -99.00  90.00   77
  4  \w    -25.00  21.20   0.60   15.00    --  -17.65 -99.00 150.00   77
  5  \w    -55.00  50.00   0.60   15.00    --   18.44 -77.00 -30.00  175
  6  \w    -52.00  44.00   0.60   15.00    --   18.44 -57.00-180.00  160
  7  \w     -4.00  90.20   0.60   15.00    --   18.44  38.00 120.00  157
  8  \w    -25.00  21.20   0.60   15.00    --  -17.65 -99.00 -60.00   77
  9  \w    -90.00   4.20   0.60   15.00    --  -17.65 -38.00 150.00  157
 10  \w     -8.00  88.00   0.60   15.00    --   18.44  57.00   0.00  160
 11  \w    -25.00   0.20   0.60   15.00    --   18.44 -99.00 120.00   42
 12  \w    -54.00  34.80   0.60   15.00    --   18.44 -38.00  60.00  148
;
_diffrn_measurement_device 'four-circle diffractometer'
_diffrn_measurement_device_type 'Xcalibur, Ruby'
_diffrn_measurement_method '\w scans'
_diffrn_orient_matrix_type 'CrysAlisPro convention (1999,Acta A55,543-557)'
_diffrn_orient_matrix_UB_11 0.0674679000
_diffrn_orient_matrix_UB_12 0.0448547000
_diffrn_orient_matrix_UB_13 -0.0032541000
_diffrn_orient_matrix_UB_21 -0.0327922000
_diffrn_orient_matrix_UB_22 0.0045972000
_diffrn_orient_matrix_UB_23 -0.0365263000
_diffrn_orient_matrix_UB_31 -0.0250660000
_diffrn_orient_matrix_UB_32 0.0545057000
_diffrn_orient_matrix_UB_33 0.0143556000
_diffrn_radiation_monochromator graphite
_diffrn_radiation_probe x-ray
_diffrn_radiation_type MoK\a
_diffrn_radiation_wavelength 0.71073
_diffrn_reflns_av_R_equivalents 0.0251
_diffrn_reflns_av_unetI/netI 0.0171
_diffrn_reflns_Laue_measured_fraction_full 0.998
_diffrn_reflns_Laue_measured_fraction_max 0.998
_diffrn_reflns_limit_h_max 11
_diffrn_reflns_limit_h_min -11
_diffrn_reflns_limit_k_max 12
_diffrn_reflns_limit_k_min -12
_diffrn_reflns_limit_l_max 22
_diffrn_reflns_limit_l_min -22
_diffrn_reflns_number 34712
_diffrn_reflns_point_group_measured_fraction_full 0.998
_diffrn_reflns_point_group_measured_fraction_max 0.998
_diffrn_reflns_theta_full 25.242
_diffrn_reflns_theta_max 25.348
_diffrn_reflns_theta_min 2.607
_diffrn_source 'fine-focus sealed X-ray tube'
_diffrn_source_type 'Enhance (Mo) X-ray Source'
_exptl_absorpt_coefficient_mu 0.178
_exptl_absorpt_correction_T_max 0.964
_exptl_absorpt_correction_T_min 0.945
_exptl_absorpt_correction_type analytical
_exptl_absorpt_process_details
;
CrysAlisPro 1.171.39.46 (Rigaku Oxford Diffraction, 2018)
Analytical numeric absorption correction using a multifaceted crystal
model based on expressions derived by R.C. Clark & J.S. Reid.
(Clark, R. C. & Reid, J. S. (1995). Acta Cryst. A51, 887-897)
Empirical absorption correction using spherical harmonics,
 implemented in SCALE3 ABSPACK scaling algorithm.
;
_exptl_crystal_colour colourless
_exptl_crystal_density_diffrn 1.331
_exptl_crystal_description block
_exptl_crystal_F_000 736
_exptl_crystal_recrystallization_method 'Re-crystallisation from solvent'
_exptl_crystal_size_max 0.45
_exptl_crystal_size_mid 0.36
_exptl_crystal_size_min 0.24
_refine_diff_density_max 1.025
_refine_diff_density_min -0.403
_refine_diff_density_rms 0.047
_refine_ls_extinction_method none
_refine_ls_goodness_of_fit_ref 1.018
_refine_ls_hydrogen_treatment constr
_refine_ls_matrix_type full
_refine_ls_number_parameters 439
_refine_ls_number_reflns 6339
_refine_ls_number_restraints 0
_refine_ls_restrained_S_all 1.018
_refine_ls_R_factor_all 0.0439
_refine_ls_R_factor_gt 0.0387
_refine_ls_shift/su_max 0.001
_refine_ls_shift/su_mean 0.000
_refine_ls_structure_factor_coef Fsqd
_refine_ls_weighting_details 'w=1/[\s^2^(Fo^2^)+(0.0385P)^2^+1.6306P] where P=(Fo^2^+2Fc^2^)/3'
_refine_ls_weighting_scheme calc
_refine_ls_wR_factor_gt 0.0937
_refine_ls_wR_factor_ref 0.0974
_reflns_Friedel_coverage 0.000
_reflns_number_gt 5660
_reflns_number_total 6339
_reflns_threshold_expression 'I > 2\s(I)'
_cod_data_source_file d0cy00330a2.cif
_cod_data_source_block 4
_cod_depositor_comments
;Adding full bibliography for 1557722--1557724.cif.

 Adding full bibliography for 1557722--1557724.cif.
;
_cod_original_cell_volume 1728.96(7)
_cod_database_code 1557722
_shelx_shelxl_version_number 2018/3
_shelx_space_group_comment
;
The symmetry employed for this shelxl refinement is uniquely defined
by the following loop, which should always be used as a source of
symmetry information in preference to the above space-group names.
They are only intended as comments.
;
_shelx_estimated_absorpt_t_max 0.959
_shelx_estimated_absorpt_t_min 0.924
_olex2_refinement_description
;
1. Fixed Uiso
 At 1.2 times of:
  All C(H) groups, All C(H,H) groups
 At 1.5 times of:
  All C(H,H,H) groups
2.a Secondary CH2 refined with riding coordinates:
 C25(H25A,H25B), C26(H26A,H26B), C27(H27A,H27B), C29(H29A,H29B), C31(H31A,
 H31B), C33(H33A,H33B), C35(H35A,H35B), C36(H36A,H36B)
2.b Aromatic/amide H refined with riding coordinates:
 C2(H2), C3(H3), C4(H4), C7(H7), C8(H8), C9(H9), C14(H14), C15(H15), C16(H16),
 C19(H19), C20(H20), C21(H21)
2.c Idealised Me refined as rotating group:
 C12(H12A,H12B,H12C), C24(H24A,H24B,H24C), C28(H28A,H28B,H28C), C30(H30A,H30B,
 H30C), C32(H32A,H32B,H32C), C34(H34A,H34B,H34C)
;
_olex2_date_sample_data_collection 2018-10-16
_olex2_submission_special_instructions 'No special instructions were received'
_oxdiff_exptl_absorpt_empirical_details
;
Empirical correction (ABSPACK) includes:
- Absorption correction using spherical harmonics
- Frame scaling
- Detector area scaling
- B-factor correction
;
_oxdiff_exptl_absorpt_empirical_full_max 1.233
_oxdiff_exptl_absorpt_empirical_full_min 0.796

loop_
_space_group_symop_operation_xyz
'x, y, z'
'-x, -y, -z'

loop_
_atom_site_label
_atom_site_type_symbol
_atom_site_fract_x
_atom_site_fract_y
_atom_site_fract_z
_atom_site_U_iso_or_equiv
_atom_site_adp_type
_atom_site_occupancy
_atom_site_site_symmetry_order
_atom_site_calc_flag
_atom_site_refinement_flags_posn
_atom_site_refinement_flags_adp
_atom_site_refinement_flags_occupancy
_atom_site_disorder_assembly
_atom_site_disorder_group
C1 C 0.56062(18) 0.29388(16) 0.56237(9) 0.0166(3) Uani 1 1 d . . . . .
C2 C 0.44925(19) 0.21886(17) 0.50328(10) 0.0226(4) Uani 1 1 d . . . . .
H2 H 0.455032 0.230186 0.453608 0.027 Uiso 1 1 calc R . . . .
C3 C 0.3296(2) 0.12715(18) 0.51875(10) 0.0260(4) Uani 1 1 d . . . . .
H3 H 0.251316 0.075645 0.479481 0.031 Uiso 1 1 calc R . . . .
C4 C 0.32430(19) 0.11068(17) 0.59100(10) 0.0221(4) Uani 1 1 d . . . . .
H4 H 0.245480 0.045158 0.602171 0.027 Uiso 1 1 calc R . . . .
C5 C 0.43753(18) 0.19265(16) 0.64732(9) 0.0177(3) Uani 1 1 d . . . . .
C6 C 0.44649(18) 0.17705(16) 0.72693(10) 0.0188(3) Uani 1 1 d . . . . .
C7 C 0.3607(2) 0.06418(18) 0.74834(10) 0.0246(4) Uani 1 1 d . . . . .
H7 H 0.283547 0.000226 0.713372 0.029 Uiso 1 1 calc R . . . .
C8 C 0.3913(2) 0.04859(19) 0.82156(11) 0.0308(4) Uani 1 1 d . . . . .
H8 H 0.333989 -0.026186 0.837898 0.037 Uiso 1 1 calc R . . . .
C9 C 0.5060(2) 0.14215(19) 0.87136(11) 0.0289(4) Uani 1 1 d . . . . .
H9 H 0.530586 0.130852 0.921561 0.035 Uiso 1 1 calc R . . . .
C10 C 0.58430(19) 0.25317(17) 0.84613(9) 0.0205(4) Uani 1 1 d . . . . .
C11 C 0.7193(2) 0.35857(17) 0.89535(9) 0.0211(4) Uani 1 1 d . . . . .
C12 C 0.7208(2) 0.3564(2) 0.97801(10) 0.0291(4) Uani 1 1 d . . . . .
H12A H 0.737492 0.272262 0.990303 0.044 Uiso 1 1 calc GR . . . .
H12B H 0.624885 0.364280 0.989034 0.044 Uiso 1 1 calc GR . . . .
H12C H 0.801067 0.431187 1.007601 0.044 Uiso 1 1 calc GR . . . .
C13 C 0.86191(19) 0.33217(16) 0.87327(9) 0.0204(4) Uani 1 1 d . . . . .
C14 C 0.9789(2) 0.31223(19) 0.92276(10) 0.0276(4) Uani 1 1 d . . . . .
H14 H 0.974351 0.312611 0.973665 0.033 Uiso 1 1 calc R . . . .
C15 C 1.1023(2) 0.29182(19) 0.89638(11) 0.0300(4) Uani 1 1 d . . . . .
H15 H 1.184152 0.279899 0.929534 0.036 Uiso 1 1 calc R . . . .
C16 C 1.1064(2) 0.28876(18) 0.82210(10) 0.0256(4) Uani 1 1 d . . . . .
H16 H 1.189753 0.273778 0.803145 0.031 Uiso 1 1 calc R . . . .
C17 C 0.98437(19) 0.30837(16) 0.77562(9) 0.0190(3) Uani 1 1 d . . . . .
C18 C 0.96780(18) 0.29457(16) 0.69306(9) 0.0177(3) Uani 1 1 d . . . . .
C19 C 1.03336(19) 0.21170(17) 0.65359(10) 0.0225(4) Uani 1 1 d . . . . .
H19 H 1.104310 0.173194 0.678532 0.027 Uiso 1 1 calc R . . . .
C20 C 0.9926(2) 0.18674(18) 0.57707(10) 0.0246(4) Uani 1 1 d . . . . .
H20 H 1.036071 0.130794 0.548594 0.030 Uiso 1 1 calc R . . . .
C21 C 0.88891(19) 0.24315(17) 0.54211(10) 0.0202(4) Uani 1 1 d . . . . .
H21 H 0.857286 0.224342 0.489650 0.024 Uiso 1 1 calc R . . . .
C22 C 0.83140(17) 0.32850(15) 0.58555(9) 0.0154(3) Uani 1 1 d . . . . .
C23 C 0.70711(18) 0.38827(16) 0.55237(9) 0.0161(3) Uani 1 1 d . . . . .
C24 C 0.7070(2) 0.39782(17) 0.47031(9) 0.0217(4) Uani 1 1 d . . . . .
H24A H 0.805822 0.448694 0.465214 0.033 Uiso 1 1 calc GR . . . .
H24B H 0.632380 0.442915 0.451925 0.033 Uiso 1 1 calc GR . . . .
H24C H 0.682751 0.307946 0.441374 0.033 Uiso 1 1 calc GR . . . .
C25 C 0.7161(2) 0.49810(17) 0.87760(9) 0.0212(4) Uani 1 1 d . . . . .
H25A H 0.809540 0.563560 0.904889 0.025 Uiso 1 1 calc R . . . .
H25B H 0.713879 0.497003 0.823877 0.025 Uiso 1 1 calc R . . . .
C26 C 0.5840(2) 0.54519(18) 0.89738(10) 0.0260(4) Uani 1 1 d . . . . .
H26A H 0.587694 0.549017 0.951371 0.031 Uiso 1 1 calc R . . . .
H26B H 0.490381 0.478695 0.871163 0.031 Uiso 1 1 calc R . . . .
C27 C 0.7784(3) 0.9350(2) 0.92218(12) 0.0379(5) Uani 1 1 d . . . . .
H27A H 0.703377 0.962205 0.888052 0.046 Uiso 1 1 calc R . . . .
H27B H 0.877283 0.970189 0.909853 0.046 Uiso 1 1 calc R . . . .
C28 C 0.7803(4) 0.9906(2) 1.00036(13) 0.0577(7) Uani 1 1 d . . . . .
H28A H 0.813211 1.088179 1.007648 0.087 Uiso 1 1 calc GR . . . .
H28B H 0.849073 0.957786 1.034085 0.087 Uiso 1 1 calc GR . . . .
H28C H 0.679764 0.962349 1.010811 0.087 Uiso 1 1 calc GR . . . .
C29 C 0.4560(3) 0.6740(2) 0.73229(12) 0.0419(5) Uani 1 1 d . . . . .
H29A H 0.486208 0.693874 0.685198 0.050 Uiso 1 1 calc R . . . .
H29B H 0.396371 0.735244 0.746393 0.050 Uiso 1 1 calc R . . . .
C30 C 0.3612(3) 0.5331(3) 0.72025(13) 0.0536(7) Uani 1 1 d . . . . .
H30A H 0.280231 0.518359 0.677149 0.080 Uiso 1 1 calc GR . . . .
H30B H 0.319099 0.516892 0.764386 0.080 Uiso 1 1 calc GR . . . .
H30C H 0.422421 0.471815 0.711331 0.080 Uiso 1 1 calc GR . . . .
C31 C 0.9698(2) 0.6728(2) 0.76985(11) 0.0336(4) Uani 1 1 d . . . . .
H31A H 0.951249 0.579554 0.744978 0.040 Uiso 1 1 calc R . . . .
H31B H 0.874005 0.686868 0.779357 0.040 Uiso 1 1 calc R . . . .
C32 C 1.0795(3) 0.6986(3) 0.84100(12) 0.0491(6) Uani 1 1 d . . . . .
H32A H 1.176325 0.692177 0.830631 0.074 Uiso 1 1 calc GR . . . .
H32B H 1.044531 0.632528 0.871816 0.074 Uiso 1 1 calc GR . . . .
H32C H 1.089831 0.788273 0.867395 0.074 Uiso 1 1 calc GR . . . .
C33 C 0.8072(2) 0.93742(18) 0.71834(11) 0.0301(4) Uani 1 1 d . . . . .
H33A H 0.907641 0.999273 0.724330 0.036 Uiso 1 1 calc R . . . .
H33B H 0.794102 0.913421 0.767402 0.036 Uiso 1 1 calc R . . . .
C34 C 0.6917(2) 1.0037(2) 0.69052(15) 0.0469(6) Uani 1 1 d . . . . .
H34A H 0.706430 1.029107 0.642487 0.070 Uiso 1 1 calc GR . . . .
H34B H 0.700093 1.083626 0.726145 0.070 Uiso 1 1 calc GR . . . .
H34C H 0.592443 0.942082 0.684586 0.070 Uiso 1 1 calc GR . . . .
C35 C 0.86899(19) 0.62792(16) 0.58695(10) 0.0203(4) Uani 1 1 d . . . . .
H35A H 0.849767 0.647982 0.535957 0.024 Uiso 1 1 calc R . . . .
H35B H 0.949515 0.582321 0.589726 0.024 Uiso 1 1 calc R . . . .
C36 C 0.72778(18) 0.52798(15) 0.59711(9) 0.0161(3) Uani 1 1 d . . . . .
H36A H 0.639801 0.560420 0.580608 0.019 Uiso 1 1 calc R . . . .
H36B H 0.734435 0.521749 0.650423 0.019 Uiso 1 1 calc R . . . .
N1 N 0.55168(15) 0.28365(13) 0.63276(8) 0.0173(3) Uani 1 1 d . . . . .
N2 N 0.55122(15) 0.27142(14) 0.77601(8) 0.0188(3) Uani 1 1 d . . . . .
N3 N 0.86728(16) 0.33190(14) 0.80158(8) 0.0196(3) Uani 1 1 d . . . . .
N4 N 0.87305(15) 0.35567(13) 0.65934(7) 0.0165(3) Uani 1 1 d . . . . .
O1 O 0.45817(16) 0.75664(15) 0.89466(8) 0.0362(3) Uani 1 1 d . . . . .
O2 O 0.74205(16) 0.79080(13) 0.91318(8) 0.0352(3) Uani 1 1 d . . . . .
O3 O 0.58791(15) 0.69823(13) 0.78943(7) 0.0318(3) Uani 1 1 d . . . . .
O4 O 1.03778(15) 0.88601(13) 0.61862(8) 0.0319(3) Uani 1 1 d . . . . .
O5 O 1.03167(16) 0.76425(14) 0.72343(8) 0.0345(3) Uani 1 1 d . . . . .
O6 O 0.79367(13) 0.81776(12) 0.66592(7) 0.0235(3) Uani 1 1 d . . . . .
P1 P 0.93928(5) 0.78322(4) 0.64898(2) 0.01871(11) Uani 1 1 d . . . . .
P2 P 0.57947(5) 0.70490(5) 0.87416(3) 0.02476(12) Uani 1 1 d . . . . .

loop_
_atom_site_aniso_label
_atom_site_aniso_U_11
_atom_site_aniso_U_22
_atom_site_aniso_U_33
_atom_site_aniso_U_23
_atom_site_aniso_U_13
_atom_site_aniso_U_12
C1 0.0164(8) 0.0139(7) 0.0196(8) 0.0026(6) 0.0033(6) 0.0045(6)
C2 0.0218(9) 0.0240(9) 0.0185(8) 0.0021(7) 0.0006(7) 0.0023(7)
C3 0.0189(9) 0.0261(9) 0.0248(9) -0.0007(7) -0.0018(7) -0.0024(7)
C4 0.0160(8) 0.0186(8) 0.0286(9) 0.0019(7) 0.0046(7) -0.0004(7)
C5 0.0156(8) 0.0149(8) 0.0236(9) 0.0024(6) 0.0062(7) 0.0047(6)
C6 0.0158(8) 0.0177(8) 0.0242(9) 0.0030(7) 0.0077(7) 0.0049(6)
C7 0.0207(9) 0.0209(9) 0.0303(10) 0.0053(7) 0.0084(7) -0.0003(7)
C8 0.0299(10) 0.0254(10) 0.0364(11) 0.0142(8) 0.0118(8) -0.0017(8)
C9 0.0313(10) 0.0305(10) 0.0256(10) 0.0129(8) 0.0090(8) 0.0037(8)
C10 0.0226(9) 0.0206(8) 0.0200(8) 0.0045(7) 0.0084(7) 0.0053(7)
C11 0.0261(9) 0.0210(8) 0.0155(8) 0.0043(7) 0.0054(7) 0.0036(7)
C12 0.0390(11) 0.0310(10) 0.0178(9) 0.0072(7) 0.0079(8) 0.0075(8)
C13 0.0243(9) 0.0149(8) 0.0188(8) 0.0032(6) 0.0022(7) 0.0005(7)
C14 0.0313(10) 0.0282(10) 0.0200(9) 0.0074(7) 0.0001(8) 0.0040(8)
C15 0.0278(10) 0.0312(10) 0.0281(10) 0.0090(8) -0.0055(8) 0.0079(8)
C16 0.0220(9) 0.0252(9) 0.0292(10) 0.0061(8) 0.0009(7) 0.0076(7)
C17 0.0200(8) 0.0140(8) 0.0214(9) 0.0033(6) 0.0017(7) 0.0028(6)
C18 0.0145(8) 0.0157(8) 0.0221(9) 0.0041(6) 0.0037(6) 0.0019(6)
C19 0.0194(9) 0.0228(9) 0.0282(9) 0.0069(7) 0.0065(7) 0.0086(7)
C20 0.0246(9) 0.0230(9) 0.0296(10) 0.0018(7) 0.0125(8) 0.0092(7)
C21 0.0212(9) 0.0195(8) 0.0194(8) 0.0016(7) 0.0071(7) 0.0033(7)
C22 0.0144(8) 0.0123(7) 0.0184(8) 0.0033(6) 0.0053(6) -0.0005(6)
C23 0.0158(8) 0.0163(8) 0.0149(8) 0.0020(6) 0.0028(6) 0.0024(6)
C24 0.0230(9) 0.0237(9) 0.0171(8) 0.0046(7) 0.0040(7) 0.0034(7)
C25 0.0260(9) 0.0188(8) 0.0178(8) 0.0036(7) 0.0067(7) 0.0026(7)
C26 0.0299(10) 0.0257(9) 0.0238(9) 0.0062(7) 0.0106(8) 0.0059(8)
C27 0.0471(13) 0.0251(10) 0.0368(12) 0.0030(9) 0.0062(10) 0.0032(9)
C28 0.100(2) 0.0318(12) 0.0357(13) -0.0011(10) 0.0040(13) 0.0160(13)
C29 0.0503(14) 0.0423(12) 0.0267(11) 0.0117(9) 0.0011(10) 0.0021(10)
C30 0.0645(17) 0.0463(14) 0.0343(12) 0.0092(10) 0.0013(11) -0.0100(12)
C31 0.0348(11) 0.0310(10) 0.0315(11) 0.0071(8) 0.0047(9) 0.0024(9)
C32 0.0358(12) 0.0703(17) 0.0294(11) 0.0184(11) -0.0037(9) -0.0059(11)
C33 0.0401(11) 0.0205(9) 0.0285(10) -0.0031(8) 0.0148(9) 0.0044(8)
C34 0.0326(12) 0.0266(11) 0.0774(18) -0.0116(11) 0.0139(11) 0.0084(9)
C35 0.0211(9) 0.0155(8) 0.0239(9) 0.0027(7) 0.0088(7) 0.0017(7)
C36 0.0154(8) 0.0150(8) 0.0181(8) 0.0033(6) 0.0041(6) 0.0034(6)
N1 0.0156(7) 0.0161(7) 0.0192(7) 0.0027(5) 0.0042(5) 0.0019(5)
N2 0.0190(7) 0.0173(7) 0.0204(7) 0.0033(6) 0.0067(6) 0.0032(6)
N3 0.0209(7) 0.0185(7) 0.0186(7) 0.0036(6) 0.0033(6) 0.0042(6)
N4 0.0154(7) 0.0151(7) 0.0183(7) 0.0030(5) 0.0039(5) 0.0026(5)
O1 0.0360(8) 0.0405(8) 0.0403(8) 0.0113(7) 0.0157(7) 0.0181(7)
O2 0.0332(8) 0.0235(7) 0.0440(8) -0.0029(6) 0.0019(6) 0.0065(6)
O3 0.0361(8) 0.0324(7) 0.0276(7) 0.0089(6) 0.0108(6) 0.0056(6)
O4 0.0318(7) 0.0225(7) 0.0362(8) 0.0000(6) 0.0153(6) -0.0053(6)
O5 0.0346(8) 0.0349(8) 0.0306(7) 0.0096(6) 0.0012(6) 0.0046(6)
O6 0.0231(6) 0.0174(6) 0.0277(7) -0.0026(5) 0.0066(5) 0.0031(5)
P1 0.0185(2) 0.0152(2) 0.0206(2) 0.00229(17) 0.00407(17) 0.00130(17)
P2 0.0269(3) 0.0243(2) 0.0240(2) 0.00395(19) 0.00845(19) 0.00643(19)

loop_
_atom_type_symbol
_atom_type_description
_atom_type_scat_dispersion_real
_atom_type_scat_dispersion_imag
_atom_type_scat_source
C C 0.0033 0.0016 'International Tables Vol C Tables 4.2.6.8 and 6.1.1.4'
H H 0.0000 0.0000 'International Tables Vol C Tables 4.2.6.8 and 6.1.1.4'
N N 0.0061 0.0033 'International Tables Vol C Tables 4.2.6.8 and 6.1.1.4'
O O 0.0106 0.0060 'International Tables Vol C Tables 4.2.6.8 and 6.1.1.4'
P P 0.1023 0.0942 'International Tables Vol C Tables 4.2.6.8 and 6.1.1.4'

loop_
_exptl_crystal_face_index_h
_exptl_crystal_face_index_k
_exptl_crystal_face_index_l
_exptl_crystal_face_perp_dist
0 0 -1 0.1343
5 -5 -1 0.2038
5 -1 4 0.1614
-4 5 -1 0.1899
-3 0 5 0.0960
0 -1 0 0.1393
-2 5 -3 0.1938
-2 0 5 0.0886
0 -5 -3 0.1462
5 0 -1 0.1446
0 0 1 0.1093

loop_
_geom_angle_atom_site_label_1
_geom_angle_atom_site_label_2
_geom_angle_atom_site_label_3
_geom_angle
_geom_angle_site_symmetry_1
_geom_angle_site_symmetry_3
_geom_angle_publ_flag
C2 C1 C23 123.40(15) . . ?
N1 C1 C2 121.85(15) . . ?
N1 C1 C23 114.66(14) . . ?
C1 C2 H2 120.9 . . ?
C3 C2 C1 118.30(16) . . ?
C3 C2 H2 120.9 . . ?
C2 C3 H3 120.0 . . ?
C4 C3 C2 120.02(16) . . ?
C4 C3 H3 120.0 . . ?
C3 C4 H4 120.9 . . ?
C3 C4 C5 118.25(16) . . ?
C5 C4 H4 120.9 . . ?
C4 C5 C6 122.22(15) . . ?
N1 C5 C4 121.91(16) . . ?
N1 C5 C6 115.68(14) . . ?
C7 C6 C5 121.98(15) . . ?
N2 C6 C5 115.86(14) . . ?
N2 C6 C7 121.88(16) . . ?
C6 C7 H7 120.9 . . ?
C8 C7 C6 118.11(17) . . ?
C8 C7 H7 120.9 . . ?
C7 C8 H8 120.0 . . ?
C7 C8 C9 119.93(17) . . ?
C9 C8 H8 120.0 . . ?
C8 C9 H9 120.7 . . ?
C8 C9 C10 118.53(17) . . ?
C10 C9 H9 120.7 . . ?
C9 C10 C11 122.80(16) . . ?
N2 C10 C9 121.77(16) . . ?
N2 C10 C11 115.35(14) . . ?
C10 C11 C13 107.87(13) . . ?
C10 C11 C25 109.33(14) . . ?
C12 C11 C10 111.71(14) . . ?
C12 C11 C13 111.63(15) . . ?
C12 C11 C25 109.96(14) . . ?
C25 C11 C13 106.16(13) . . ?
C11 C12 H12A 109.5 . . ?
C11 C12 H12B 109.5 . . ?
C11 C12 H12C 109.5 . . ?
H12A C12 H12B 109.5 . . ?
H12A C12 H12C 109.5 . . ?
H12B C12 H12C 109.5 . . ?
C14 C13 C11 124.18(16) . . ?
N3 C13 C11 114.70(14) . . ?
N3 C13 C14 121.11(17) . . ?
C13 C14 H14 120.6 . . ?
C15 C14 C13 118.73(17) . . ?
C15 C14 H14 120.6 . . ?
C14 C15 H15 119.9 . . ?
C16 C15 C14 120.14(17) . . ?
C16 C15 H15 119.9 . . ?
C15 C16 H16 121.0 . . ?
C15 C16 C17 117.94(17) . . ?
C17 C16 H16 121.0 . . ?
C16 C17 C18 123.41(16) . . ?
N3 C17 C16 121.83(16) . . ?
N3 C17 C18 114.60(14) . . ?
C19 C18 C17 121.79(15) . . ?
N4 C18 C17 115.57(14) . . ?
N4 C18 C19 122.26(16) . . ?
C18 C19 H19 120.9 . . ?
C20 C19 C18 118.21(16) . . ?
C20 C19 H19 120.9 . . ?
C19 C20 H20 120.1 . . ?
C21 C20 C19 119.87(16) . . ?
C21 C20 H20 120.1 . . ?
C20 C21 H21 120.8 . . ?
C20 C21 C22 118.47(16) . . ?
C22 C21 H21 120.8 . . ?
C21 C22 C23 122.34(15) . . ?
N4 C22 C21 121.93(15) . . ?
N4 C22 C23 115.55(14) . . ?
C1 C23 C36 109.06(13) . . ?
C22 C23 C1 105.25(12) . . ?
C22 C23 C36 109.53(13) . . ?
C24 C23 C1 111.53(13) . . ?
C24 C23 C22 111.41(13) . . ?
C24 C23 C36 109.93(13) . . ?
C23 C24 H24A 109.5 . . ?
C23 C24 H24B 109.5 . . ?
C23 C24 H24C 109.5 . . ?
H24A C24 H24B 109.5 . . ?
H24A C24 H24C 109.5 . . ?
H24B C24 H24C 109.5 . . ?
C11 C25 H25A 108.6 . . ?
C11 C25 H25B 108.6 . . ?
H25A C25 H25B 107.6 . . ?
C26 C25 C11 114.52(14) . . ?
C26 C25 H25A 108.6 . . ?
C26 C25 H25B 108.6 . . ?
C25 C26 H26A 108.8 . . ?
C25 C26 H26B 108.8 . . ?
C25 C26 P2 113.87(12) . . ?
H26A C26 H26B 107.7 . . ?
P2 C26 H26A 108.8 . . ?
P2 C26 H26B 108.8 . . ?
H27A C27 H27B 108.2 . . ?
C28 C27 H27A 109.8 . . ?
C28 C27 H27B 109.8 . . ?
O2 C27 H27A 109.8 . . ?
O2 C27 H27B 109.8 . . ?
O2 C27 C28 109.36(18) . . ?
C27 C28 H28A 109.5 . . ?
C27 C28 H28B 109.5 . . ?
C27 C28 H28C 109.5 . . ?
H28A C28 H28B 109.5 . . ?
H28A C28 H28C 109.5 . . ?
H28B C28 H28C 109.5 . . ?
H29A C29 H29B 107.9 . . ?
C30 C29 H29A 109.1 . . ?
C30 C29 H29B 109.1 . . ?
O3 C29 H29A 109.1 . . ?
O3 C29 H29B 109.1 . . ?
O3 C29 C30 112.37(19) . . ?
C29 C30 H30A 109.5 . . ?
C29 C30 H30B 109.5 . . ?
C29 C30 H30C 109.5 . . ?
H30A C30 H30B 109.5 . . ?
H30A C30 H30C 109.5 . . ?
H30B C30 H30C 109.5 . . ?
H31A C31 H31B 108.5 . . ?
C32 C31 H31A 110.2 . . ?
C32 C31 H31B 110.2 . . ?
O5 C31 H31A 110.2 . . ?
O5 C31 H31B 110.2 . . ?
O5 C31 C32 107.72(17) . . ?
C31 C32 H32A 109.5 . . ?
C31 C32 H32B 109.5 . . ?
C31 C32 H32C 109.5 . . ?
H32A C32 H32B 109.5 . . ?
H32A C32 H32C 109.5 . . ?
H32B C32 H32C 109.5 . . ?
H33A C33 H33B 108.2 . . ?
C34 C33 H33A 109.8 . . ?
C34 C33 H33B 109.8 . . ?
O6 C33 H33A 109.8 . . ?
O6 C33 H33B 109.8 . . ?
O6 C33 C34 109.56(17) . . ?
C33 C34 H34A 109.5 . . ?
C33 C34 H34B 109.5 . . ?
C33 C34 H34C 109.5 . . ?
H34A C34 H34B 109.5 . . ?
H34A C34 H34C 109.5 . . ?
H34B C34 H34C 109.5 . . ?
H35A C35 H35B 107.0 . . ?
C36 C35 H35A 107.5 . . ?
C36 C35 H35B 107.5 . . ?
C36 C35 P1 119.26(12) . . ?
P1 C35 H35A 107.5 . . ?
P1 C35 H35B 107.5 . . ?
C23 C36 H36A 109.3 . . ?
C23 C36 H36B 109.3 . . ?
C35 C36 C23 111.49(13) . . ?
C35 C36 H36A 109.3 . . ?
C35 C36 H36B 109.3 . . ?
H36A C36 H36B 108.0 . . ?
C1 N1 C5 119.50(14) . . ?
C10 N2 C6 119.55(15) . . ?
C13 N3 C17 120.21(15) . . ?
C22 N4 C18 119.08(14) . . ?
C27 O2 P2 119.69(13) . . ?
C29 O3 P2 121.84(13) . . ?
C31 O5 P1 122.93(13) . . ?
C33 O6 P1 119.09(12) . . ?
O4 P1 C35 113.11(8) . . ?
O4 P1 O5 107.25(8) . . ?
O4 P1 O6 114.79(8) . . ?
O5 P1 C35 110.21(8) . . ?
O5 P1 O6 108.26(8) . . ?
O6 P1 C35 103.11(7) . . ?
O1 P2 C26 115.91(9) . . ?
O1 P2 O2 115.46(8) . . ?
O1 P2 O3 114.09(8) . . ?
O2 P2 C26 100.73(8) . . ?
O3 P2 C26 107.13(8) . . ?
O3 P2 O2 101.77(8) . . ?

loop_
_geom_bond_atom_site_label_1
_geom_bond_atom_site_label_2
_geom_bond_distance
_geom_bond_site_symmetry_2
_geom_bond_publ_flag
C1 C2 1.391(2) . ?
C1 C23 1.544(2) . ?
C1 N1 1.335(2) . ?
C2 H2 0.9500 . ?
C2 C3 1.386(3) . ?
C3 H3 0.9500 . ?
C3 C4 1.377(3) . ?
C4 H4 0.9500 . ?
C4 C5 1.393(2) . ?
C5 C6 1.494(2) . ?
C5 N1 1.341(2) . ?
C6 C7 1.401(2) . ?
C6 N2 1.340(2) . ?
C7 H7 0.9500 . ?
C7 C8 1.378(3) . ?
C8 H8 0.9500 . ?
C8 C9 1.387(3) . ?
C9 H9 0.9500 . ?
C9 C10 1.394(2) . ?
C10 C11 1.539(2) . ?
C10 N2 1.334(2) . ?
C11 C12 1.531(2) . ?
C11 C13 1.545(2) . ?
C11 C25 1.545(2) . ?
C12 H12A 0.9800 . ?
C12 H12B 0.9800 . ?
C12 H12C 0.9800 . ?
C13 C14 1.391(3) . ?
C13 N3 1.336(2) . ?
C14 H14 0.9500 . ?
C14 C15 1.385(3) . ?
C15 H15 0.9500 . ?
C15 C16 1.379(3) . ?
C16 H16 0.9500 . ?
C16 C17 1.396(2) . ?
C17 C18 1.496(2) . ?
C17 N3 1.338(2) . ?
C18 C19 1.388(2) . ?
C18 N4 1.341(2) . ?
C19 H19 0.9500 . ?
C19 C20 1.381(3) . ?
C20 H20 0.9500 . ?
C20 C21 1.378(3) . ?
C21 H21 0.9500 . ?
C21 C22 1.395(2) . ?
C22 C23 1.538(2) . ?
C22 N4 1.334(2) . ?
C23 C24 1.535(2) . ?
C23 C36 1.544(2) . ?
C24 H24A 0.9800 . ?
C24 H24B 0.9800 . ?
C24 H24C 0.9800 . ?
C25 H25A 0.9900 . ?
C25 H25B 0.9900 . ?
C25 C26 1.529(2) . ?
C26 H26A 0.9900 . ?
C26 H26B 0.9900 . ?
C26 P2 1.7883(19) . ?
C27 H27A 0.9900 . ?
C27 H27B 0.9900 . ?
C27 C28 1.489(3) . ?
C27 O2 1.449(2) . ?
C28 H28A 0.9800 . ?
C28 H28B 0.9800 . ?
C28 H28C 0.9800 . ?
C29 H29A 0.9900 . ?
C29 H29B 0.9900 . ?
C29 C30 1.498(3) . ?
C29 O3 1.445(3) . ?
C30 H30A 0.9800 . ?
C30 H30B 0.9800 . ?
C30 H30C 0.9800 . ?
C31 H31A 0.9900 . ?
C31 H31B 0.9900 . ?
C31 C32 1.489(3) . ?
C31 O5 1.445(2) . ?
C32 H32A 0.9800 . ?
C32 H32B 0.9800 . ?
C32 H32C 0.9800 . ?
C33 H33A 0.9900 . ?
C33 H33B 0.9900 . ?
C33 C34 1.488(3) . ?
C33 O6 1.456(2) . ?
C34 H34A 0.9800 . ?
C34 H34B 0.9800 . ?
C34 H34C 0.9800 . ?
C35 H35A 0.9900 . ?
C35 H35B 0.9900 . ?
C35 C36 1.535(2) . ?
C35 P1 1.7844(17) . ?
C36 H36A 0.9900 . ?
C36 H36B 0.9900 . ?
O1 P2 1.4640(14) . ?
O2 P2 1.5797(14) . ?
O3 P2 1.5775(14) . ?
O4 P1 1.4725(13) . ?
O5 P1 1.5696(14) . ?
O6 P1 1.5726(13) . ?
